data_4072157
loop_
_publ_author_name
'Olson, Jeremy A.'
'Boyd, Ramon'
'Quail, J. Wilson'
'Foley, Stephen R.'

_publ_section_title
;
 Copper(II) Ethylene Polymerization Catalysts: Do They Really Exist?
;
_journal_issue 20
_journal_name_full Organometallics
_journal_page_first 5333
_journal_paper_doi 10.1021/om800625f
_journal_volume 27
_journal_year 2008
_chemical_formula_sum 'C31 H49 Al N2'
_chemical_formula_weight 476.70
_chemical_name_systematic
; 
 ? 
;
_space_group_IT_number 2
_symmetry_space_group_name_Hall '-P 1'
_symmetry_space_group_name_H-M 'P -1'
_atom_sites_solution_hydrogens geom
_atom_sites_solution_primary direct
_atom_sites_solution_secondary difmap
_audit_creation_method SHELXL-97
_cell_angle_alpha 82.033(4)
_cell_angle_beta 80.769(3)
_cell_angle_gamma 69.565(3)
_cell_formula_units_Z 2
_cell_length_a 8.4373(5)
_cell_length_b 9.7007(5)
_cell_length_c 19.3460(11)
_cell_measurement_reflns_used 5528
_cell_measurement_temperature 173(2)
_cell_measurement_theta_max 26.022
_cell_measurement_theta_min 0.998
_cell_volume 1458.71(14)
_computing_structure_refinement 'SHELXL-97 (Sheldrick, 1997)'
_computing_structure_solution 'SHELXS-97 (Sheldrick, 1990)'
_diffrn_ambient_temperature 173(2)
_diffrn_measured_fraction_theta_full 0.998
_diffrn_measured_fraction_theta_max 0.998
_diffrn_radiation_monochromator graphite
_diffrn_radiation_source 'fine-focus sealed tube'
_diffrn_radiation_type MoK\a
_diffrn_radiation_wavelength 0.71073
_diffrn_reflns_av_R_equivalents 0.0631
_diffrn_reflns_av_sigmaI/netI 0.0840
_diffrn_reflns_limit_h_max 10
_diffrn_reflns_limit_h_min -9
_diffrn_reflns_limit_k_max 11
_diffrn_reflns_limit_k_min -11
_diffrn_reflns_limit_l_max 23
_diffrn_reflns_limit_l_min -23
_diffrn_reflns_number 9901
_diffrn_reflns_theta_full 25.51
_diffrn_reflns_theta_max 25.51
_diffrn_reflns_theta_min 2.40
_exptl_absorpt_coefficient_mu 0.090
_exptl_absorpt_correction_T_max 0.9973
_exptl_absorpt_correction_T_min 0.9893
_exptl_crystal_density_diffrn 1.085
_exptl_crystal_density_method 'not measured'
_exptl_crystal_F_000 524
_exptl_crystal_size_max 0.12
_exptl_crystal_size_mid 0.12
_exptl_crystal_size_min 0.03
_refine_diff_density_max 0.620
_refine_diff_density_min -0.263
_refine_diff_density_rms 0.051
_refine_ls_extinction_coef 0.0061(16)
_refine_ls_extinction_expression Fc^*^=kFc[1+0.001xFc^2^\l^3^/sin(2\q)]^-1/4^
_refine_ls_extinction_method SHELXL
_refine_ls_goodness_of_fit_ref 1.033
_refine_ls_hydrogen_treatment mixed
_refine_ls_matrix_type full
_refine_ls_number_parameters 321
_refine_ls_number_reflns 5437
_refine_ls_number_restraints 0
_refine_ls_restrained_S_all 1.033
_refine_ls_R_factor_all 0.1131
_refine_ls_R_factor_gt 0.0680
_refine_ls_shift/su_max 0.000
_refine_ls_shift/su_mean 0.000
_refine_ls_structure_factor_coef Fsqd
_refine_ls_weighting_details 'calc w=1/[\s^2^(Fo^2^)+(0.0375P)^2^+1.4864P] where P=(Fo^2^+2Fc^2^)/3'
_refine_ls_weighting_scheme calc
_refine_ls_wR_factor_gt 0.1356
_refine_ls_wR_factor_ref 0.1552
_reflns_number_gt 3553
_reflns_number_total 5437
_reflns_threshold_expression >2sigma(I)
_cod_data_source_file om800625f_si_001.cif
_cod_data_source_block 1158
_cod_database_code 4072157

loop_
_symmetry_equiv_pos_as_xyz
'x, y, z'
'-x, -y, -z'

loop_
_atom_site_label
_atom_site_type_symbol
_atom_site_fract_x
_atom_site_fract_y
_atom_site_fract_z
_atom_site_U_iso_or_equiv
_atom_site_adp_type
_atom_site_occupancy
_atom_site_symmetry_multiplicity
_atom_site_calc_flag
_atom_site_refinement_flags
Al1 Al 0.14918(11) 0.34696(11) 0.71515(5) 0.0295(2) Uani 1 1 d .
N2 N -0.0813(3) 0.3467(2) 0.70632(12) 0.0258(5) Uani 1 1 d .
N1 N 0.0707(3) 0.3584(3) 0.80958(11) 0.0265(5) Uani 1 1 d .
C8 C 0.1711(3) 0.3611(3) 0.86303(14) 0.0261(6) Uani 1 1 d .
C1 C -0.1083(3) 0.3660(3) 0.83009(16) 0.0300(7) Uani 1 1 d .
C13 C 0.2733(3) 0.2267(3) 0.89643(14) 0.0286(7) Uani 1 1 d .
C12 C 0.3725(4) 0.2327(4) 0.94675(15) 0.0356(7) Uani 1 1 d .
H12 H 0.4404 0.1428 0.9692 0.043 Uiso 1 1 calc R
C21 C -0.1277(3) 0.1958(3) 0.62463(14) 0.0267(6) Uani 1 1 d .
C20 C -0.1451(3) 0.3360(3) 0.64258(14) 0.0251(6) Uani 1 1 d .
C25 C -0.2232(3) 0.4663(3) 0.60134(14) 0.0279(6) Uani 1 1 d .
C22 C -0.2002(4) 0.1893(3) 0.56563(15) 0.0341(7) Uani 1 1 d .
H22 H -0.1916 0.0959 0.5525 0.041 Uiso 1 1 calc R
C26 C -0.0325(4) 0.0517(3) 0.66508(15) 0.0294(7) Uani 1 1 d .
H26 H 0.0202 0.0759 0.7025 0.035 Uiso 1 1 calc R
C2 C -0.1793(4) 0.3528(3) 0.76600(15) 0.0292(7) Uani 1 1 d .
C9 C 0.1789(4) 0.4959(3) 0.88020(14) 0.0291(7) Uani 1 1 d .
C11 C 0.3752(4) 0.3630(4) 0.96477(16) 0.0381(8) Uani 1 1 d .
H11 H 0.4425 0.3636 0.9996 0.046 Uiso 1 1 calc R
C10 C 0.2788(4) 0.4937(4) 0.93163(16) 0.0363(7) Uani 1 1 d .
H10 H 0.2804 0.5845 0.9441 0.044 Uiso 1 1 calc R
C17 C 0.2878(4) 0.0745(3) 0.87881(16) 0.0322(7) Uani 1 1 d .
H17 H 0.2093 0.0871 0.8431 0.039 Uiso 1 1 calc R
C29 C -0.2360(4) 0.6183(3) 0.61781(16) 0.0319(7) Uani 1 1 d .
H29 H -0.1545 0.6049 0.6524 0.038 Uiso 1 1 calc R
C24 C -0.2932(4) 0.4518(3) 0.54323(15) 0.0337(7) Uani 1 1 d .
H24 H -0.3487 0.5379 0.5147 0.040 Uiso 1 1 calc R
C6 C 0.3235(4) 0.1668(4) 0.68178(18) 0.0453(9) Uani 1 1 d .
H6A H 0.4365 0.1674 0.6876 0.068 Uiso 1 1 calc R
H6B H 0.3175 0.1629 0.6320 0.068 Uiso 1 1 calc R
H6C H 0.3036 0.0802 0.7091 0.068 Uiso 1 1 calc R
C23 C -0.2840(4) 0.3157(4) 0.52616(16) 0.0385(8) Uani 1 1 d .
H23 H -0.3354 0.3091 0.4871 0.046 Uiso 1 1 calc R
C5 C -0.3566(4) 0.3456(4) 0.77319(16) 0.0390(8) Uani 1 1 d .
H5A H -0.3950 0.3625 0.7266 0.059 Uiso 1 1 calc R
H5B H -0.4340 0.4216 0.8028 0.059 Uiso 1 1 calc R
H5C H -0.3562 0.2480 0.7948 0.059 Uiso 1 1 calc R
C16 C 0.2243(4) 0.7110(4) 0.80231(17) 0.0402(8) Uani 1 1 d .
H16A H 0.2975 0.7198 0.8348 0.060 Uiso 1 1 calc R
H16B H 0.1667 0.8088 0.7796 0.060 Uiso 1 1 calc R
H16C H 0.2940 0.6457 0.7664 0.060 Uiso 1 1 calc R
C19 C 0.4703(4) -0.0086(4) 0.84731(19) 0.0457(9) Uani 1 1 d .
H19A H 0.5034 0.0505 0.8059 0.068 Uiso 1 1 calc R
H19B H 0.4754 -0.1036 0.8335 0.068 Uiso 1 1 calc R
H19C H 0.5485 -0.0255 0.8824 0.068 Uiso 1 1 calc R
C18 C 0.2366(4) -0.0184(4) 0.94419(18) 0.0444(9) Uani 1 1 d .
H18A H 0.3074 -0.0262 0.9810 0.067 Uiso 1 1 calc R
H18B H 0.2534 -0.1174 0.9316 0.067 Uiso 1 1 calc R
H18C H 0.1165 0.0293 0.9615 0.067 Uiso 1 1 calc R
C27 C 0.1097(4) -0.0474(4) 0.61643(17) 0.0414(8) Uani 1 1 d .
H27A H 0.0598 -0.0795 0.5819 0.062 Uiso 1 1 calc R
H27B H 0.1775 -0.1340 0.6442 0.062 Uiso 1 1 calc R
H27C H 0.1830 0.0078 0.5919 0.062 Uiso 1 1 calc R
C28 C -0.1543(4) -0.0298(4) 0.70053(18) 0.0440(8) Uani 1 1 d .
H28A H -0.2134 -0.0482 0.6649 0.066 Uiso 1 1 calc R
H28B H -0.2380 0.0307 0.7352 0.066 Uiso 1 1 calc R
H28C H -0.0895 -0.1242 0.7242 0.066 Uiso 1 1 calc R
C14 C 0.0911(4) 0.6464(3) 0.84306(16) 0.0325(7) Uani 1 1 d .
H14 H 0.0233 0.6320 0.8084 0.039 Uiso 1 1 calc R
C3 C -0.1282(4) 0.2415(4) 0.88678(17) 0.0499(10) Uani 1 1 d .
H3A H -0.0763 0.1459 0.8670 0.075 Uiso 1 1 calc R
H3B H -0.2495 0.2585 0.9020 0.075 Uiso 1 1 calc R
H3C H -0.0713 0.2415 0.9272 0.075 Uiso 1 1 calc R
C7 C 0.1929(4) 0.5174(4) 0.65921(17) 0.0443(9) Uani 1 1 d .
H7A H 0.1144 0.6086 0.6782 0.066 Uiso 1 1 calc R
H7B H 0.1756 0.5175 0.6103 0.066 Uiso 1 1 calc R
H7C H 0.3106 0.5112 0.6611 0.066 Uiso 1 1 calc R
C15 C -0.0310(4) 0.7556(4) 0.89369(19) 0.0463(9) Uani 1 1 d .
H15A H -0.1118 0.7114 0.9214 0.070 Uiso 1 1 calc R
H15B H -0.0935 0.8463 0.8668 0.070 Uiso 1 1 calc R
H15C H 0.0342 0.7790 0.9253 0.070 Uiso 1 1 calc R
C30 C -0.4127(4) 0.7021(4) 0.6512(2) 0.0574(10) Uani 1 1 d .
H30A H -0.4960 0.7136 0.6191 0.086 Uiso 1 1 calc R
H30B H -0.4164 0.7997 0.6610 0.086 Uiso 1 1 calc R
H30C H -0.4400 0.6471 0.6953 0.086 Uiso 1 1 calc R
C4 C -0.2236(4) 0.5145(4) 0.85874(19) 0.0490(9) Uani 1 1 d .
H4A H -0.1751 0.5328 0.8979 0.074 Uiso 1 1 calc R
H4B H -0.3379 0.5100 0.8752 0.074 Uiso 1 1 calc R
H4C H -0.2307 0.5948 0.8213 0.074 Uiso 1 1 calc R
C31 C -0.1845(5) 0.7091(4) 0.55189(19) 0.0523(10) Uani 1 1 d .
H31A H -0.0717 0.6524 0.5298 0.078 Uiso 1 1 calc R
H31B H -0.1812 0.8017 0.5653 0.078 Uiso 1 1 calc R
H31C H -0.2680 0.7310 0.5185 0.078 Uiso 1 1 calc R

loop_
_atom_site_aniso_label
_atom_site_aniso_U_11
_atom_site_aniso_U_22
_atom_site_aniso_U_33
_atom_site_aniso_U_23
_atom_site_aniso_U_13
_atom_site_aniso_U_12
Al1 0.0258(4) 0.0381(5) 0.0249(5) -0.0032(4) -0.0016(3) -0.0115(4)
N2 0.0272(12) 0.0251(13) 0.0238(12) -0.0026(10) -0.0068(10) -0.0052(10)
N1 0.0268(12) 0.0323(14) 0.0205(12) -0.0021(10) -0.0041(10) -0.0098(11)
C8 0.0262(14) 0.0343(17) 0.0169(13) -0.0032(12) 0.0002(11) -0.0101(13)
C1 0.0228(14) 0.0342(17) 0.0340(16) -0.0030(13) -0.0058(12) -0.0097(13)
C13 0.0264(14) 0.0362(17) 0.0241(14) -0.0008(13) 0.0008(12) -0.0142(13)
C12 0.0322(16) 0.048(2) 0.0276(16) 0.0061(14) -0.0084(13) -0.0162(15)
C21 0.0265(14) 0.0298(16) 0.0242(14) -0.0059(12) -0.0032(12) -0.0087(13)
C20 0.0242(14) 0.0315(16) 0.0192(13) -0.0038(12) -0.0018(11) -0.0085(13)
C25 0.0267(14) 0.0301(16) 0.0259(15) -0.0028(12) -0.0014(12) -0.0088(13)
C22 0.0374(17) 0.0345(18) 0.0324(16) -0.0085(14) -0.0061(14) -0.0119(14)
C26 0.0315(15) 0.0298(16) 0.0260(15) -0.0007(13) -0.0043(12) -0.0096(13)
C2 0.0287(15) 0.0258(16) 0.0299(16) -0.0031(13) 0.0009(13) -0.0070(13)
C9 0.0287(15) 0.0374(17) 0.0225(14) -0.0063(13) 0.0022(12) -0.0135(14)
C11 0.0353(17) 0.059(2) 0.0265(16) -0.0045(15) -0.0085(13) -0.0217(17)
C10 0.0385(17) 0.045(2) 0.0324(17) -0.0104(15) -0.0047(14) -0.0195(16)
C17 0.0271(15) 0.0359(17) 0.0337(16) 0.0024(14) -0.0070(13) -0.0115(14)
C29 0.0301(15) 0.0294(17) 0.0350(17) -0.0012(14) -0.0071(13) -0.0078(13)
C24 0.0326(16) 0.0355(18) 0.0302(16) 0.0002(14) -0.0113(13) -0.0057(14)
C6 0.0318(17) 0.058(2) 0.0422(19) -0.0142(17) 0.0020(15) -0.0097(17)
C23 0.0395(17) 0.047(2) 0.0305(17) -0.0052(15) -0.0138(14) -0.0119(16)
C5 0.0342(17) 0.054(2) 0.0327(17) -0.0091(15) 0.0007(14) -0.0197(16)
C16 0.0402(17) 0.0398(19) 0.0414(19) -0.0014(15) -0.0021(15) -0.0165(15)
C19 0.0360(18) 0.044(2) 0.053(2) -0.0064(17) -0.0028(16) -0.0095(16)
C18 0.0422(19) 0.049(2) 0.045(2) 0.0110(17) -0.0117(16) -0.0222(17)
C27 0.0371(17) 0.0368(19) 0.0446(19) -0.0072(15) -0.0007(15) -0.0058(15)
C28 0.0418(18) 0.0397(19) 0.045(2) 0.0064(16) -0.0019(16) -0.0126(16)
C14 0.0338(16) 0.0335(17) 0.0328(16) -0.0064(14) -0.0015(13) -0.0141(14)
C3 0.0336(17) 0.079(3) 0.0374(19) 0.0157(18) -0.0053(15) -0.0272(19)
C7 0.0432(19) 0.062(2) 0.0315(17) 0.0025(16) 0.0010(15) -0.0271(18)
C15 0.0413(19) 0.043(2) 0.056(2) -0.0173(17) 0.0038(17) -0.0147(16)
C30 0.044(2) 0.042(2) 0.084(3) -0.026(2) 0.007(2) -0.0109(17)
C4 0.0302(17) 0.069(3) 0.053(2) -0.0312(19) 0.0054(15) -0.0175(17)
C31 0.071(3) 0.043(2) 0.047(2) 0.0019(17) -0.0056(19) -0.026(2)

loop_
_atom_type_symbol
_atom_type_description
_atom_type_scat_dispersion_real
_atom_type_scat_dispersion_imag
_atom_type_scat_source
C C 0.0033 0.0016 'International Tables Vol C Tables 4.2.6.8 and 6.1.1.4'
H H 0.0000 0.0000 'International Tables Vol C Tables 4.2.6.8 and 6.1.1.4'
N N 0.0061 0.0033 'International Tables Vol C Tables 4.2.6.8 and 6.1.1.4'
Al Al 0.0645 0.0514 'International Tables Vol C Tables 4.2.6.8 and 6.1.1.4'

loop_
_geom_angle_atom_site_label_1
_geom_angle_atom_site_label_2
_geom_angle_atom_site_label_3
_geom_angle
N1 Al1 C7 119.51(14)
N1 Al1 C6 120.54(13)
C7 Al1 C6 108.23(15)
N1 Al1 N2 84.57(10)
C7 Al1 N2 110.67(12)
C6 Al1 N2 110.47(13)
C2 N2 C20 119.4(2)
C2 N2 Al1 113.57(19)
C20 N2 Al1 127.02(17)
C8 N1 C1 119.2(2)
C8 N1 Al1 124.69(18)
C1 N1 Al1 116.07(17)
C9 C8 C13 118.4(3)
C9 C8 N1 121.3(2)
C13 C8 N1 120.1(3)
N1 C1 C2 108.4(2)
N1 C1 C4 113.2(2)
C2 C1 C4 106.6(2)
N1 C1 C3 113.1(2)
C2 C1 C3 108.2(2)
C4 C1 C3 107.0(3)
C12 C13 C8 118.9(3)
C12 C13 C17 117.2(3)
C8 C13 C17 123.9(3)
C11 C12 C13 122.4(3)
C11 C12 H12 118.8
C13 C12 H12 118.8
C22 C21 C20 117.5(3)
C22 C21 C26 118.7(3)
C20 C21 C26 123.7(2)
C21 C20 C25 122.3(2)
C21 C20 N2 118.8(2)
C25 C20 N2 118.9(2)
C24 C25 C20 117.1(3)
C24 C25 C29 119.7(3)
C20 C25 C29 123.2(3)
C23 C22 C21 121.2(3)
C23 C22 H22 119.4
C21 C22 H22 119.4
C21 C26 C27 110.7(2)
C21 C26 C28 111.0(2)
C27 C26 C28 110.2(3)
C21 C26 H26 108.3
C27 C26 H26 108.3
C28 C26 H26 108.3
N2 C2 C1 117.3(2)
N2 C2 C5 123.3(3)
C1 C2 C5 119.4(2)
C10 C9 C8 119.5(3)
C10 C9 C14 116.4(3)
C8 C9 C14 123.9(2)
C12 C11 C10 119.0(3)
C12 C11 H11 120.5
C10 C11 H11 120.5
C11 C10 C9 121.7(3)
C11 C10 H10 119.2
C9 C10 H10 119.2
C13 C17 C19 110.7(2)
C13 C17 C18 111.6(3)
C19 C17 C18 109.3(3)
C13 C17 H17 108.4
C19 C17 H17 108.4
C18 C17 H17 108.4
C30 C29 C25 111.7(3)
C30 C29 C31 110.2(3)
C25 C29 C31 111.6(3)
C30 C29 H29 107.7
C25 C29 H29 107.7
C31 C29 H29 107.7
C23 C24 C25 121.6(3)
C23 C24 H24 119.2
C25 C24 H24 119.2
Al1 C6 H6A 109.5
Al1 C6 H6B 109.5
H6A C6 H6B 109.5
Al1 C6 H6C 109.5
H6A C6 H6C 109.5
H6B C6 H6C 109.5
C22 C23 C24 120.1(3)
C22 C23 H23 119.9
C24 C23 H23 119.9
C2 C5 H5A 109.5
C2 C5 H5B 109.5
H5A C5 H5B 109.5
C2 C5 H5C 109.5
H5A C5 H5C 109.5
H5B C5 H5C 109.5
C14 C16 H16A 109.5
C14 C16 H16B 109.5
H16A C16 H16B 109.5
C14 C16 H16C 109.5
H16A C16 H16C 109.5
H16B C16 H16C 109.5
C17 C19 H19A 109.5
C17 C19 H19B 109.5
H19A C19 H19B 109.5
C17 C19 H19C 109.5
H19A C19 H19C 109.5
H19B C19 H19C 109.5
C17 C18 H18A 109.5
C17 C18 H18B 109.5
H18A C18 H18B 109.5
C17 C18 H18C 109.5
H18A C18 H18C 109.5
H18B C18 H18C 109.5
C26 C27 H27A 109.5
C26 C27 H27B 109.5
H27A C27 H27B 109.5
C26 C27 H27C 109.5
H27A C27 H27C 109.5
H27B C27 H27C 109.5
C26 C28 H28A 109.5
C26 C28 H28B 109.5
H28A C28 H28B 109.5
C26 C28 H28C 109.5
H28A C28 H28C 109.5
H28B C28 H28C 109.5
C9 C14 C15 112.7(3)
C9 C14 C16 110.1(2)
C15 C14 C16 109.9(3)
C9 C14 H14 108.0
C15 C14 H14 108.0
C16 C14 H14 108.0
C1 C3 H3A 109.5
C1 C3 H3B 109.5
H3A C3 H3B 109.5
C1 C3 H3C 109.5
H3A C3 H3C 109.5
H3B C3 H3C 109.5
Al1 C7 H7A 109.5
Al1 C7 H7B 109.5
H7A C7 H7B 109.5
Al1 C7 H7C 109.5
H7A C7 H7C 109.5
H7B C7 H7C 109.5
C14 C15 H15A 109.5
C14 C15 H15B 109.5
H15A C15 H15B 109.5
C14 C15 H15C 109.5
H15A C15 H15C 109.5
H15B C15 H15C 109.5
C29 C30 H30A 109.5
C29 C30 H30B 109.5
H30A C30 H30B 109.5
C29 C30 H30C 109.5
H30A C30 H30C 109.5
H30B C30 H30C 109.5
C1 C4 H4A 109.5
C1 C4 H4B 109.5
H4A C4 H4B 109.5
C1 C4 H4C 109.5
H4A C4 H4C 109.5
H4B C4 H4C 109.5
C29 C31 H31A 109.5
C29 C31 H31B 109.5
H31A C31 H31B 109.5
C29 C31 H31C 109.5
H31A C31 H31C 109.5
H31B C31 H31C 109.5

loop_
_geom_bond_atom_site_label_1
_geom_bond_atom_site_label_2
_geom_bond_distance
Al1 N1 1.845(2)
Al1 C7 1.960(3)
Al1 C6 1.961(3)
Al1 N2 1.980(2)
N2 C2 1.303(4)
N2 C20 1.452(3)
N1 C8 1.446(3)
N1 C1 1.477(3)
C8 C9 1.418(4)
C8 C13 1.422(4)
C1 C2 1.500(4)
C1 C4 1.549(4)
C1 C3 1.551(4)
C13 C12 1.401(4)
C13 C17 1.520(4)
C12 C11 1.366(5)
C12 H12 0.9500
C21 C22 1.397(4)
C21 C20 1.402(4)
C21 C26 1.526(4)
C20 C25 1.406(4)
C25 C24 1.396(4)
C25 C29 1.515(4)
C22 C23 1.376(4)
C22 H22 0.9500
C26 C27 1.527(4)
C26 C28 1.531(4)
C26 H26 1.0000
C2 C5 1.505(4)
C9 C10 1.397(4)
C9 C14 1.523(4)
C11 C10 1.379(4)
C11 H11 0.9500
C10 H10 0.9500
C17 C19 1.536(4)
C17 C18 1.543(4)
C17 H17 1.0000
C29 C30 1.514(4)
C29 C31 1.539(4)
C29 H29 1.0000
C24 C23 1.378(4)
C24 H24 0.9500
C6 H6A 0.9800
C6 H6B 0.9800
C6 H6C 0.9800
C23 H23 0.9500
C5 H5A 0.9800
C5 H5B 0.9800
C5 H5C 0.9800
C16 C14 1.532(4)
C16 H16A 0.9800
C16 H16B 0.9800
C16 H16C 0.9800
C19 H19A 0.9800
C19 H19B 0.9800
C19 H19C 0.9800
C18 H18A 0.9800
C18 H18B 0.9800
C18 H18C 0.9800
C27 H27A 0.9800
C27 H27B 0.9800
C27 H27C 0.9800
C28 H28A 0.9800
C28 H28B 0.9800
C28 H28C 0.9800
C14 C15 1.531(4)
C14 H14 1.0000
C3 H3A 0.9800
C3 H3B 0.9800
C3 H3C 0.9800
C7 H7A 0.9800
C7 H7B 0.9800
C7 H7C 0.9800
C15 H15A 0.9800
C15 H15B 0.9800
C15 H15C 0.9800
C30 H30A 0.9800
C30 H30B 0.9800
C30 H30C 0.9800
C4 H4A 0.9800
C4 H4B 0.9800
C4 H4C 0.9800
C31 H31A 0.9800
C31 H31B 0.9800
C31 H31C 0.9800

loop_
_geom_torsion_atom_site_label_1
_geom_torsion_atom_site_label_2
_geom_torsion_atom_site_label_3
_geom_torsion_atom_site_label_4
_geom_torsion
N1 Al1 N2 C2 -0.6(2)
C7 Al1 N2 C2 -120.1(2)
C6 Al1 N2 C2 120.1(2)
N1 Al1 N2 C20 -178.5(2)
C7 Al1 N2 C20 62.0(3)
C6 Al1 N2 C20 -57.8(3)
C7 Al1 N1 C8 -70.7(3)
C6 Al1 N1 C8 68.0(3)
N2 Al1 N1 C8 178.6(2)
C7 Al1 N1 C1 108.9(2)
C6 Al1 N1 C1 -112.4(2)
N2 Al1 N1 C1 -1.8(2)
C1 N1 C8 C9 -91.0(3)
Al1 N1 C8 C9 88.6(3)
C1 N1 C8 C13 93.1(3)
Al1 N1 C8 C13 -87.3(3)
C8 N1 C1 C2 -176.9(2)
Al1 N1 C1 C2 3.5(3)
C8 N1 C1 C4 65.1(3)
Al1 N1 C1 C4 -114.6(2)
C8 N1 C1 C3 -56.9(4)
Al1 N1 C1 C3 123.5(2)
C9 C8 C13 C12 2.4(4)
N1 C8 C13 C12 178.4(2)
C9 C8 C13 C17 -175.1(3)
N1 C8 C13 C17 1.0(4)
C8 C13 C12 C11 -0.3(4)
C17 C13 C12 C11 177.3(3)
C22 C21 C20 C25 -3.7(4)
C26 C21 C20 C25 175.4(3)
C22 C21 C20 N2 175.8(2)
C26 C21 C20 N2 -5.1(4)
C2 N2 C20 C21 -86.8(3)
Al1 N2 C20 C21 91.0(3)
C2 N2 C20 C25 92.7(3)
Al1 N2 C20 C25 -89.5(3)
C21 C20 C25 C24 3.8(4)
N2 C20 C25 C24 -175.7(2)
C21 C20 C25 C29 -177.0(3)
N2 C20 C25 C29 3.5(4)
C20 C21 C22 C23 0.7(4)
C26 C21 C22 C23 -178.4(3)
C22 C21 C26 C27 56.1(3)
C20 C21 C26 C27 -122.9(3)
C22 C21 C26 C28 -66.5(3)
C20 C21 C26 C28 114.4(3)
C20 N2 C2 C1 -179.2(2)
Al1 N2 C2 C1 2.8(3)
C20 N2 C2 C5 1.5(4)
Al1 N2 C2 C5 -176.6(2)
N1 C1 C2 N2 -4.0(4)
C4 C1 C2 N2 118.1(3)
C3 C1 C2 N2 -127.1(3)
N1 C1 C2 C5 175.4(3)
C4 C1 C2 C5 -62.5(3)
C3 C1 C2 C5 52.3(3)
C13 C8 C9 C10 -3.3(4)
N1 C8 C9 C10 -179.3(2)
C13 C8 C9 C14 173.3(3)
N1 C8 C9 C14 -2.7(4)
C13 C12 C11 C10 -0.9(5)
C12 C11 C10 C9 -0.1(5)
C8 C9 C10 C11 2.2(4)
C14 C9 C10 C11 -174.7(3)
C12 C13 C17 C19 -62.2(3)
C8 C13 C17 C19 115.3(3)
C12 C13 C17 C18 59.8(3)
C8 C13 C17 C18 -122.7(3)
C24 C25 C29 C30 76.4(4)
C20 C25 C29 C30 -102.7(3)
C24 C25 C29 C31 -47.5(4)
C20 C25 C29 C31 133.4(3)
C20 C25 C24 C23 -1.1(4)
C29 C25 C24 C23 179.7(3)
C21 C22 C23 C24 1.9(5)
C25 C24 C23 C22 -1.7(5)
C10 C9 C14 C15 -60.0(3)
C8 C9 C14 C15 123.2(3)
C10 C9 C14 C16 63.1(3)
C8 C9 C14 C16 -113.7(3)
